data_7115230
loop_
_publ_author_name
'Hesek, Dusan'
'Inoue, Yoshihisa'
'Everitt, Simon R. L.'
'Ishida, Hitoshi'
'Kunieda, Mieko'
'Drew, Michael G. B.'

_publ_section_title
;
 Conversion of a new chiral reagent \D-[Ru(bpy)2 (dmso)Cl]PF6 to
 \D-[Ru(bpy)2(dmbpy)]PF6Cl with 96.8% retention of chirality (dmbpy =
 4,4&#x2032;-dimethyl-2,2&#x2032;-bipyridine)
;
_journal_issue 5
_journal_name_full 'Chemical Communications'
_journal_page_first 403
_journal_paper_doi 10.1039/a809698h
_journal_year 1999
_chemical_formula_moiety '[Ru(bpy)2(dmbpy)].2PF6.CH3CN'
_chemical_formula_sum 'C34 H31 F12 N7 O0 P2 Ru'
_chemical_formula_weight 928.67
_chemical_name_systematic
;
 ?
;
_space_group_IT_number 19
_symmetry_cell_setting orthorhombic
_symmetry_space_group_name_Hall 'P 2ac 2ab'
_symmetry_space_group_name_H-M 'P 21 21 21'
_atom_sites_solution_hydrogens geom
_atom_sites_solution_primary direct
_atom_sites_solution_secondary difmap
_audit_creation_method SHELXL-97
_cell_angle_alpha 90.00
_cell_angle_beta 90.00
_cell_angle_gamma 90.00
_cell_formula_units_Z 4
_cell_length_a 13.731(11)
_cell_length_b 20.496(9)
_cell_length_c 13.521(8)
_cell_measurement_reflns_used all
_cell_measurement_temperature 293(2)
_cell_volume 3805(4)
_computing_cell_refinement XDS
_computing_data_collection 'XDS (Kabsch, 1991)'
_computing_data_reduction XDS
_computing_molecular_graphics PLATON(Spek,1994)
_computing_structure_refinement 'SHELXL-97 (Sheldrick, 1997)'
_computing_structure_solution 'SHELXS-97 (Sheldrick, 1990)'
_diffrn_ambient_temperature 293(2)
_diffrn_measured_fraction_theta_full 0.998
_diffrn_measured_fraction_theta_max 0.998
_diffrn_measurement_device_type 'Rigaku AFC7R'
_diffrn_radiation_monochromator graphite
_diffrn_radiation_source 'fine-focus sealed tube'
_diffrn_radiation_type MoK\a
_diffrn_radiation_wavelength 0.71069
_diffrn_reflns_av_R_equivalents 0.0184
_diffrn_reflns_av_sigmaI/netI 0.0656
_diffrn_reflns_limit_h_max 17
_diffrn_reflns_limit_h_min -17
_diffrn_reflns_limit_k_max 26
_diffrn_reflns_limit_k_min -26
_diffrn_reflns_limit_l_max 17
_diffrn_reflns_limit_l_min -17
_diffrn_reflns_number 9892
_diffrn_reflns_theta_full 27.51
_diffrn_reflns_theta_max 27.51
_diffrn_reflns_theta_min 2.90
_exptl_absorpt_coefficient_mu 0.591
_exptl_crystal_colour red
_exptl_crystal_density_diffrn 1.621
_exptl_crystal_density_meas 1.63
_exptl_crystal_density_method 'not measured'
_exptl_crystal_description prismatic
_exptl_crystal_F_000 1864
_exptl_crystal_size_max 0.45
_exptl_crystal_size_mid 0.30
_exptl_crystal_size_min 0.17
_refine_diff_density_max 1.023
_refine_diff_density_min -0.689
_refine_diff_density_rms 0.093
_refine_ls_abs_structure_details 'Flack H D (1983), Acta Cryst. A39, 876-881'
_refine_ls_abs_structure_Flack -0.07(5)
_refine_ls_extinction_method none
_refine_ls_goodness_of_fit_ref 0.977
_refine_ls_hydrogen_treatment mixed
_refine_ls_matrix_type full
_refine_ls_number_parameters 508
_refine_ls_number_reflns 8740
_refine_ls_number_restraints 0
_refine_ls_restrained_S_all 0.977
_refine_ls_R_factor_all 0.0972
_refine_ls_R_factor_gt 0.0519
_refine_ls_shift/su_max 0.001
_refine_ls_shift/su_mean 0.000
_refine_ls_structure_factor_coef Fsqd
_refine_ls_weighting_details 'w=1/[\s^2^(Fo^2^)+(0.1199P)^2^+1.1141P] where P=(Fo^2^+2Fc^2^)/3'
_refine_ls_weighting_scheme calc
_refine_ls_wR_factor_gt 0.1444
_refine_ls_wR_factor_ref 0.1755
_reflns_number_gt 6197
_reflns_number_total 8740
_reflns_threshold_expression >2sigma(I)
_cod_data_source_file 809698h.txt
_cod_data_source_block delta-4.cif
_cod_depositor_comments
;
The following automatic conversions were performed:

'_refine_ls_weighting_scheme' value 'calc
w=1/[\s^2^(Fo^2^)+(0.1199P)^2^+1.1141P] where P=(Fo^2^+2Fc^2^)/3' was
changed to 'calc'. New tag '_refine_ls_weighting_details' was
created. The value of the new tag was set to
'w=1/[\s^2^(Fo^2^)+(0.1199P)^2^+1.1141P] where P=(Fo^2^+2Fc^2^)/3'.

Automatic conversion script
Id: cif_fix_values 3143 2015-03-26 13:38:13Z robertas 
;
_cod_original_sg_symbol_H-M P212121
_cod_database_code 7115230

loop_
_symmetry_equiv_pos_as_xyz
'x, y, z'
'-x+1/2, -y, z+1/2'
'x+1/2, -y+1/2, -z'
'-x, y+1/2, -z+1/2'

loop_
_atom_site_label
_atom_site_type_symbol
_atom_site_fract_x
_atom_site_fract_y
_atom_site_fract_z
_atom_site_U_iso_or_equiv
_atom_site_adp_type
_atom_site_occupancy
_atom_site_calc_flag
_atom_site_refinement_flags
Ru1 Ru 0.52595(3) 0.69062(2) 0.12269(3) 0.03811(13) Uani 1 d .
P1 P 0.8027(2) 0.70068(11) 0.51618(15) 0.0688(6) Uani 1 d .
P2 P 0.98220(18) 0.96867(11) 0.24847(18) 0.0695(6) Uani 1 d .
F1 F 0.8881(6) 0.6616(4) 0.5713(5) 0.112(2) Uani 1 d .
F2 F 0.8116(4) 0.7559(3) 0.5982(4) 0.0855(15) Uani 1 d .
F3 F 0.8813(6) 0.7360(4) 0.4511(4) 0.113(2) Uani 1 d .
F4 F 0.7199(6) 0.7392(4) 0.4632(5) 0.116(2) Uani 1 d .
F5 F 0.7930(8) 0.6448(4) 0.4369(5) 0.137(3) Uani 1 d .
F6 F 0.7262(6) 0.6655(3) 0.5849(5) 0.117(2) Uani 1 d .
F7 F 1.0390(14) 0.9294(10) 0.3191(12) 0.296(10) Uani 1 d .
F8 F 0.9942(8) 1.0245(7) 0.3193(12) 0.266(9) Uani 1 d .
F9 F 0.9041(12) 1.0048(6) 0.1874(11) 0.231(7) Uani 1 d .
F10 F 0.9652(8) 0.9118(6) 0.1826(11) 0.221(7) Uani 1 d .
F11 F 1.0734(10) 0.9809(11) 0.2057(12) 0.330(13) Uani 1 d .
F12 F 0.8859(8) 0.9496(7) 0.3067(10) 0.198(5) Uani 1 d .
N11 N 0.4840(4) 0.6577(2) 0.2616(4) 0.0434(10) Uani 1 d .
C12 C 0.5335(6) 0.6689(4) 0.3465(5) 0.0572(16) Uani 1 d .
H12 H 0.5883 0.6955 0.3449 0.069 Uiso 1 calc R
C13 C 0.5046(6) 0.6416(4) 0.4363(5) 0.061(2) Uani 1 d .
H13 H 0.5395 0.6492 0.4941 0.073 Uiso 1 calc R
C14 C 0.4220(8) 0.6025(4) 0.4366(6) 0.068(2) Uani 1 d .
H14 H 0.4007 0.5835 0.4952 0.082 Uiso 1 calc R
C15 C 0.3729(6) 0.5921(4) 0.3525(5) 0.063(2) Uani 1 d .
H15 H 0.3173 0.5662 0.3529 0.076 Uiso 1 calc R
C16 C 0.4050(5) 0.6203(3) 0.2638(5) 0.0434(13) Uani 1 d .
C17 C 0.3549(5) 0.6119(3) 0.1675(5) 0.0423(13) Uani 1 d .
C18 C 0.2712(6) 0.5727(4) 0.1541(6) 0.0592(18) Uani 1 d .
H18 H 0.2432 0.5510 0.2074 0.071 Uiso 1 calc R
C19 C 0.2320(6) 0.5672(4) 0.0613(7) 0.066(2) Uani 1 d .
H19 H 0.1774 0.5412 0.0506 0.079 Uiso 1 calc R
C20 C 0.2743(6) 0.6007(4) -0.0161(6) 0.0574(17) Uani 1 d .
H20 H 0.2481 0.5979 -0.0794 0.069 Uiso 1 calc R
C21 C 0.3553(5) 0.6381(4) 0.0009(5) 0.0545(16) Uani 1 d .
H21 H 0.3828 0.6607 -0.0518 0.065 Uiso 1 calc R
N22 N 0.3971(4) 0.6437(2) 0.0912(4) 0.0402(11) Uani 1 d .
N31 N 0.6098(4) 0.6070(3) 0.1117(4) 0.0464(12) Uani 1 d .
C32 C 0.5789(7) 0.5493(3) 0.0752(7) 0.0629(19) Uani 1 d .
H32 H 0.5158 0.5456 0.0509 0.075 Uiso 1 calc R
C33 C 0.6398(8) 0.4955(4) 0.0734(8) 0.080(3) Uani 1 d .
H33 H 0.6185 0.4563 0.0465 0.096 Uiso 1 calc R
C34 C 0.7319(7) 0.5007(4) 0.1115(9) 0.084(3) Uani 1 d .
H34 H 0.7722 0.4642 0.1135 0.101 Uiso 1 calc R
C35 C 0.7649(6) 0.5595(4) 0.1468(7) 0.069(2) Uani 1 d .
H35 H 0.8281 0.5635 0.1707 0.083 Uiso 1 calc R
C36 C 0.7020(5) 0.6133(4) 0.1463(5) 0.0575(18) Uani 1 d .
C37 C 0.7299(5) 0.6791(4) 0.1784(5) 0.0522(17) Uani 1 d .
C38 C 0.8213(5) 0.6953(6) 0.2140(6) 0.072(2) Uani 1 d .
H38 H 0.8691 0.6634 0.2205 0.087 Uiso 1 calc R
C39 C 0.8411(6) 0.7598(5) 0.2400(6) 0.069(2) Uani 1 d .
H39 H 0.9026 0.7718 0.2622 0.083 Uiso 1 calc R
C40 C 0.7693(6) 0.8043(4) 0.2322(5) 0.0609(18) Uani 1 d .
H40 H 0.7810 0.8471 0.2519 0.073 Uiso 1 calc R
C41 C 0.6792(6) 0.7878(4) 0.1958(6) 0.0611(19) Uani 1 d .
H41 H 0.6318 0.8198 0.1884 0.073 Uiso 1 calc R
N42 N 0.6587(4) 0.7247(3) 0.1702(4) 0.0445(12) Uani 1 d .
N51 N 0.4586(3) 0.7805(2) 0.1242(4) 0.0407(10) Uani 1 d .
C52 C 0.4055(5) 0.8062(4) 0.1986(5) 0.0512(15) Uani 1 d .
H52 H 0.3904 0.7799 0.2525 0.061 Uiso 1 calc R
C53 C 0.3728(6) 0.8694(4) 0.1981(5) 0.0569(17) Uani 1 d .
H53 H 0.3366 0.8846 0.2515 0.068 Uiso 1 calc R
C54 C 0.3920(5) 0.9108(3) 0.1212(6) 0.0570(16) Uani 1 d .
C55 C 0.4465(6) 0.8844(3) 0.0420(5) 0.0538(18) Uani 1 d .
H55 H 0.4608 0.9100 -0.0128 0.065 Uiso 1 calc R
C56 C 0.4788(5) 0.8197(3) 0.0459(4) 0.0398(11) Uani 1 d .
C57 C 0.5316(5) 0.7880(3) -0.0358(4) 0.0401(11) Uani 1 d .
C58 C 0.5510(4) 0.8179(3) -0.1264(4) 0.0448(12) Uani 1 d .
H58 H 0.5331 0.8612 -0.1364 0.054 Uiso 1 calc R
C59 C 0.5962(5) 0.7839(4) -0.2008(5) 0.0498(15) Uani 1 d .
C60 C 0.6235(5) 0.7200(4) -0.1826(5) 0.0576(18) Uani 1 d .
H60 H 0.6550 0.6956 -0.2310 0.069 Uiso 1 calc R
C61 C 0.6029(4) 0.6928(4) -0.0903(4) 0.0466(13) Uani 1 d .
H61 H 0.6217 0.6498 -0.0787 0.056 Uiso 1 calc R
N62 N 0.5577(4) 0.7250(2) -0.0178(3) 0.0393(10) Uani 1 d .
C590 C 0.6113(7) 0.8142(5) -0.3000(5) 0.074(2) Uani 1 d .
H59A H 0.5983 0.8602 -0.2961 0.088 Uiso 1 calc R
H59B H 0.5680 0.7945 -0.3470 0.088 Uiso 1 calc R
H59C H 0.6775 0.8075 -0.3206 0.088 Uiso 1 calc R
C540 C 0.3625(9) 0.9804(4) 0.1200(7) 0.083(3) Uani 1 d .
H54A H 0.2960 0.9841 0.1413 0.100 Uiso 1 calc R
H54B H 0.3687 0.9973 0.0541 0.100 Uiso 1 calc R
H54C H 0.4037 1.0048 0.1639 0.100 Uiso 1 calc R
C102 C 0.6126(14) 0.8960(8) 0.4584(13) 0.142(6) Uani 1 d .
H10A H 0.5560 0.8705 0.4738 0.170 Uiso 1 calc R
H10B H 0.6153 0.9332 0.5014 0.170 Uiso 1 calc R
H10C H 0.6700 0.8699 0.4675 0.170 Uiso 1 calc R
C101 C 0.6075(9) 0.9173(6) 0.3584(12) 0.097(3) Uani 1 d .
N100 N 0.6005(10) 0.9356(5) 0.2802(11) 0.119(4) Uani 1 d .

loop_
_atom_site_aniso_label
_atom_site_aniso_U_11
_atom_site_aniso_U_22
_atom_site_aniso_U_33
_atom_site_aniso_U_23
_atom_site_aniso_U_13
_atom_site_aniso_U_12
Ru1 0.0410(2) 0.0381(2) 0.03529(19) 0.0043(2) -0.0009(2) -0.0015(2)
P1 0.0970(16) 0.0619(13) 0.0474(9) 0.0021(9) -0.0099(10) 0.0005(11)
P2 0.0615(11) 0.0663(11) 0.0806(14) -0.0290(10) -0.0037(12) 0.0032(10)
F1 0.135(6) 0.110(5) 0.091(4) -0.006(4) -0.021(4) 0.047(4)
F2 0.100(4) 0.075(3) 0.081(3) -0.015(3) -0.018(3) 0.006(3)
F3 0.115(5) 0.148(6) 0.075(4) 0.012(4) 0.005(3) -0.029(5)
F4 0.116(5) 0.115(5) 0.116(5) 0.020(4) -0.054(4) 0.009(4)
F5 0.234(10) 0.099(5) 0.079(4) -0.036(4) -0.009(5) -0.016(6)
F6 0.148(6) 0.110(5) 0.094(4) 0.013(4) 0.020(4) -0.021(4)
F7 0.284(19) 0.38(2) 0.220(14) 0.090(15) -0.077(14) 0.157(18)
F8 0.131(8) 0.258(13) 0.41(2) -0.260(14) -0.025(10) -0.007(8)
F9 0.262(15) 0.175(11) 0.256(15) 0.067(11) -0.116(13) 0.008(10)
F10 0.127(7) 0.216(11) 0.319(15) -0.189(11) -0.049(9) 0.023(7)
F11 0.174(11) 0.59(3) 0.225(14) -0.148(18) 0.110(11) -0.241(16)
F12 0.140(8) 0.242(13) 0.212(12) -0.015(10) 0.046(8) -0.057(9)
N11 0.047(3) 0.045(3) 0.038(2) 0.006(2) -0.004(2) 0.003(2)
C12 0.067(4) 0.064(4) 0.041(3) 0.004(3) -0.010(3) -0.007(4)
C13 0.078(6) 0.071(5) 0.033(3) 0.010(3) -0.005(3) 0.005(4)
C14 0.095(6) 0.060(5) 0.049(4) 0.019(4) 0.016(4) -0.001(4)
C15 0.072(5) 0.064(5) 0.054(4) 0.016(3) 0.009(3) -0.009(4)
C16 0.055(3) 0.036(3) 0.040(3) 0.006(2) 0.003(3) 0.001(3)
C17 0.041(3) 0.037(3) 0.048(3) 0.007(3) -0.001(3) 0.002(2)
C18 0.052(4) 0.058(4) 0.067(4) 0.011(3) 0.005(3) -0.009(3)
C19 0.053(4) 0.066(5) 0.079(5) -0.007(4) -0.015(4) -0.016(4)
C20 0.056(4) 0.060(4) 0.056(4) 0.005(3) -0.016(3) -0.005(3)
C21 0.056(4) 0.062(4) 0.046(3) 0.007(3) -0.004(3) -0.010(3)
N22 0.045(3) 0.035(2) 0.040(2) 0.0030(19) -0.005(2) -0.002(2)
N31 0.052(3) 0.045(3) 0.043(3) 0.010(2) 0.007(2) 0.000(2)
C32 0.073(5) 0.035(3) 0.081(5) 0.006(3) 0.006(4) 0.007(3)
C33 0.092(7) 0.052(4) 0.095(6) 0.006(4) 0.026(6) 0.014(4)
C34 0.080(6) 0.057(4) 0.116(8) 0.021(5) 0.021(6) 0.022(4)
C35 0.055(4) 0.079(5) 0.074(5) 0.030(4) 0.012(4) 0.019(4)
C36 0.048(4) 0.069(5) 0.055(4) 0.018(3) 0.007(3) 0.004(3)
C37 0.044(3) 0.071(5) 0.041(3) 0.019(3) 0.004(2) -0.005(3)
C38 0.043(3) 0.116(7) 0.058(4) 0.018(5) -0.003(3) -0.011(5)
C39 0.058(4) 0.100(7) 0.051(4) 0.011(4) -0.009(3) -0.031(5)
C40 0.070(4) 0.064(4) 0.049(3) 0.005(4) -0.006(3) -0.030(4)
C41 0.060(4) 0.068(5) 0.055(4) 0.015(3) -0.004(3) -0.012(3)
N42 0.046(3) 0.048(3) 0.039(3) 0.008(2) 0.002(2) -0.006(2)
N51 0.046(3) 0.040(2) 0.035(2) -0.001(2) 0.004(2) 0.0014(19)
C52 0.061(4) 0.051(3) 0.042(3) 0.001(3) 0.013(3) 0.012(4)
C53 0.065(4) 0.061(4) 0.045(3) -0.004(3) 0.007(3) 0.008(3)
C54 0.070(4) 0.058(4) 0.044(3) -0.010(4) 0.001(4) 0.017(3)
C55 0.079(5) 0.040(3) 0.042(3) 0.004(3) 0.002(3) 0.003(3)
C56 0.042(3) 0.045(3) 0.032(2) 0.008(2) -0.003(2) -0.001(3)
C57 0.043(3) 0.043(3) 0.035(2) 0.000(2) -0.003(3) -0.001(3)
C58 0.046(3) 0.049(3) 0.039(3) 0.010(3) 0.004(2) -0.006(2)
C59 0.056(4) 0.057(4) 0.036(3) 0.006(3) 0.005(3) -0.011(3)
C60 0.050(4) 0.079(5) 0.043(3) -0.006(3) 0.014(3) 0.003(3)
C61 0.048(3) 0.049(3) 0.043(3) 0.001(3) 0.006(2) 0.001(3)
N62 0.043(3) 0.041(2) 0.034(2) 0.000(2) 0.0029(19) -0.0056(19)
C590 0.098(6) 0.077(5) 0.046(4) 0.019(4) 0.017(4) -0.002(5)
C540 0.135(9) 0.057(4) 0.057(4) -0.002(4) 0.004(6) 0.016(5)
C102 0.146(15) 0.114(11) 0.165(16) 0.016(11) -0.031(12) 0.002(10)
C101 0.084(7) 0.090(8) 0.119(10) -0.007(8) -0.015(7) 0.016(6)
N100 0.148(10) 0.079(6) 0.131(9) -0.006(6) -0.010(8) -0.013(6)

loop_
_atom_type_symbol
_atom_type_description
_atom_type_scat_dispersion_real
_atom_type_scat_dispersion_imag
_atom_type_scat_source
C C 0.0033 0.0016 'International Tables Vol C Tables 4.2.6.8 and 6.1.1.4'
H H 0.0000 0.0000 'International Tables Vol C Tables 4.2.6.8 and 6.1.1.4'
Ru Ru -1.2594 0.8363 'International Tables Vol C Tables 4.2.6.8 and 6.1.1.4'
N N 0.0061 0.0033 'International Tables Vol C Tables 4.2.6.8 and 6.1.1.4'
P P 0.1023 0.0942 'International Tables Vol C Tables 4.2.6.8 and 6.1.1.4'
F F 0.0171 0.0103 'International Tables Vol C Tables 4.2.6.8 and 6.1.1.4'
O O 0.0106 0.0060 'International Tables Vol C Tables 4.2.6.8 and 6.1.1.4'

loop_
_geom_angle_atom_site_label_1
_geom_angle_atom_site_label_2
_geom_angle_atom_site_label_3
_geom_angle
N42 Ru1 N22 170.4(2)
N42 Ru1 N51 95.2(2)
N22 Ru1 N51 92.0(2)
N42 Ru1 N31 79.1(2)
N22 Ru1 N31 94.4(2)
N51 Ru1 N31 171.93(19)
N42 Ru1 N62 89.11(19)
N22 Ru1 N62 98.63(19)
N51 Ru1 N62 78.4(2)
N31 Ru1 N62 95.7(2)
N42 Ru1 N11 94.2(2)
N22 Ru1 N11 78.3(2)
N51 Ru1 N11 99.04(19)
N31 Ru1 N11 87.1(2)
N62 Ru1 N11 176.0(2)
F4 P1 F3 90.6(4)
F4 P1 F5 89.6(5)
F3 P1 F5 90.7(5)
F4 P1 F6 91.0(5)
F3 P1 F6 177.9(4)
F5 P1 F6 90.7(5)
F4 P1 F2 90.9(4)
F3 P1 F2 90.5(4)
F5 P1 F2 178.7(4)
F6 P1 F2 88.1(4)
F4 P1 F1 179.5(4)
F3 P1 F1 89.3(5)
F5 P1 F1 90.9(5)
F6 P1 F1 89.1(4)
F2 P1 F1 88.5(3)
F11 P2 F7 83.8(12)
F11 P2 F10 91.9(9)
F7 P2 F10 92.5(9)
F11 P2 F8 91.6(8)
F7 P2 F8 86.8(10)
F10 P2 F8 176.3(9)
F11 P2 F9 108.3(12)
F7 P2 F9 167.9(11)
F10 P2 F9 86.9(8)
F8 P2 F9 93.0(8)
F11 P2 F12 172.9(12)
F7 P2 F12 89.2(10)
F10 P2 F12 88.4(8)
F8 P2 F12 87.9(7)
F9 P2 F12 78.7(8)
C16 N11 C12 119.2(6)
C16 N11 Ru1 115.8(4)
C12 N11 Ru1 124.9(5)
N11 C12 C13 121.8(7)
C14 C13 C12 117.8(7)
C15 C14 C13 120.0(7)
C14 C15 C16 120.2(8)
N11 C16 C15 120.9(6)
N11 C16 C17 115.2(5)
C15 C16 C17 123.9(6)
N22 C17 C18 121.7(6)
N22 C17 C16 114.6(5)
C18 C17 C16 123.7(6)
C19 C18 C17 118.9(7)
C18 C19 C20 119.2(7)
C21 C20 C19 119.5(7)
N22 C21 C20 122.9(7)
C17 N22 C21 117.8(6)
C17 N22 Ru1 115.9(4)
C21 N22 Ru1 126.2(4)
C32 N31 C36 120.2(6)
C32 N31 Ru1 125.2(5)
C36 N31 Ru1 114.6(5)
N31 C32 C33 121.0(9)
C34 C33 C32 119.3(9)
C33 C34 C35 120.2(8)
C34 C35 C36 119.1(8)
N31 C36 C35 120.2(8)
N31 C36 C37 115.7(6)
C35 C36 C37 124.1(7)
N42 C37 C38 121.1(8)
N42 C37 C36 114.9(6)
C38 C37 C36 124.0(8)
C37 C38 C39 119.4(9)
C40 C39 C38 118.7(7)
C39 C40 C41 121.3(8)
N42 C41 C40 120.6(8)
C37 N42 C41 118.8(6)
C37 N42 Ru1 115.5(4)
C41 N42 Ru1 125.7(5)
C52 N51 C56 117.5(5)
C52 N51 Ru1 126.8(4)
C56 N51 Ru1 115.4(4)
N51 C52 C53 122.9(6)
C54 C53 C52 121.7(6)
C53 C54 C55 116.1(6)
C53 C54 C540 123.4(7)
C55 C54 C540 120.4(7)
C56 C55 C54 120.3(6)
N51 C56 C55 121.6(5)
N51 C56 C57 115.1(5)
C55 C56 C57 123.2(5)
N62 C57 C58 121.5(5)
N62 C57 C56 114.5(5)
C58 C57 C56 124.0(5)
C59 C58 C57 120.5(6)
C58 C59 C60 118.2(6)
C58 C59 C590 120.7(7)
C60 C59 C590 121.1(7)
C59 C60 C61 118.8(7)
N62 C61 C60 123.5(7)
C61 N62 C57 117.4(5)
C61 N62 Ru1 127.1(4)
C57 N62 Ru1 115.5(4)
N100 C101 C102 177.4(15)

loop_
_geom_bond_atom_site_label_1
_geom_bond_atom_site_label_2
_geom_bond_distance
Ru1 N42 2.055(6)
Ru1 N22 2.059(5)
Ru1 N51 2.062(5)
Ru1 N31 2.069(5)
Ru1 N62 2.073(5)
Ru1 N11 2.077(5)
P1 F4 1.558(7)
P1 F3 1.570(7)
P1 F5 1.575(6)
P1 F6 1.577(7)
P1 F2 1.590(5)
P1 F1 1.605(7)
P2 F11 1.402(9)
P2 F7 1.473(11)
P2 F10 1.486(8)
P2 F8 1.501(8)
P2 F9 1.542(12)
P2 F12 1.588(11)
N11 C16 1.329(9)
N11 C12 1.354(8)
C12 C13 1.395(9)
C13 C14 1.389(13)
C14 C15 1.339(12)
C15 C16 1.401(9)
C16 C17 1.483(9)
C17 N22 1.351(8)
C17 C18 1.414(10)
C18 C19 1.371(12)
C19 C20 1.380(12)
C20 C21 1.371(10)
C21 N22 1.353(8)
N31 C32 1.350(9)
N31 C36 1.356(9)
C32 C33 1.385(11)
C33 C34 1.369(15)
C34 C35 1.373(14)
C35 C36 1.402(11)
C36 C37 1.468(11)
C37 N42 1.357(9)
C37 C38 1.384(10)
C38 C39 1.395(14)
C39 C40 1.347(13)
C40 C41 1.374(10)
C41 N42 1.367(10)
N51 C52 1.349(8)
N51 C56 1.358(7)
C52 C53 1.371(11)
C53 C54 1.368(11)
C54 C55 1.413(10)
C54 C540 1.482(10)
C55 C56 1.398(9)
C56 C57 1.472(8)
C57 N62 1.362(8)
C57 C58 1.395(8)
C58 C59 1.372(9)
C59 C60 1.385(11)
C59 C590 1.493(9)
C60 C61 1.396(9)
C61 N62 1.335(8)
C102 C101 1.42(2)
C101 N100 1.125(16)
